data_4134400
loop_
_publ_author_name
'Luong, Lucy'
'Malwitz, Mark A.'
'Moshayedi, Venoos'
'Olmstead, Marilyn M.'
'Balch, Alan L.'

_publ_section_title
;
 Role of Anions and Mixtures of Anions on the Thermochromism, Vapochromism
 and Polymorph Formation of Luminescent Crystals of a Single Cation,
 [(C<sub>6</sub>H<sub>11</sub>NC)<sub>2</sub>Au]<sup/>.
;
_journal_name_full 'Journal of the American Chemical Society'
_journal_paper_doi 10.1021/jacs.9b13168
_journal_year 2020
_chemical_formula_moiety 'C14 H22 Au N2, As0.53 F6 Sb0.47'
_chemical_formula_sum 'C14 H22 As0.5 Au F6 N2 Sb0.5'
_chemical_formula_weight 627.64
_chemical_name_common '[(C6H11NC)2Au](AsF6)0.50(SbF6)0.50'
_space_group_crystal_system monoclinic
_space_group_IT_number 14
_space_group_name_Hall '-P 2ybc'
_space_group_name_H-M_alt 'P 1 21/c 1'
_atom_sites_solution_hydrogens geom
_atom_sites_solution_primary dual
_atom_sites_solution_secondary difmap
_audit_creation_method SHELXL-2018/3
_cell_angle_alpha 90
_cell_angle_beta 92.6590(15)
_cell_angle_gamma 90
_cell_formula_units_Z 4
_cell_length_a 6.4403(7)
_cell_length_b 17.4163(19)
_cell_length_c 16.7694(18)
_cell_measurement_reflns_used 9107
_cell_measurement_temperature 90(2)
_cell_measurement_theta_max 26.397
_cell_measurement_theta_min 2.332
_cell_volume 1878.9(4)
_computing_cell_refinement 'SAINT (8.34a) (Bruker, 2013)'
_computing_data_collection 'Apex2 (2013.10-2) (Bruker, 2013)'
_computing_data_reduction 'SAINT (8.34a) (Bruker, 2013)'
_computing_structure_refinement 'SHELXL-2018/3 (Sheldrick, 2018)'
_computing_structure_solution 'SHELXT 2014/5 (Sheldrick, 2014)'
_diffrn_ambient_temperature 90(2)
_diffrn_detector_area_resol_mean 8.3
_diffrn_measured_fraction_theta_full 0.999
_diffrn_measured_fraction_theta_max 0.998
_diffrn_measurement_device_type 'Bruker APEX-II CCD'
_diffrn_measurement_method '\w scans'
_diffrn_radiation_type MoK\a
_diffrn_radiation_wavelength 0.71073
_diffrn_reflns_av_R_equivalents 0.0284
_diffrn_reflns_av_unetI/netI 0.0189
_diffrn_reflns_Laue_measured_fraction_full 0.999
_diffrn_reflns_Laue_measured_fraction_max 0.998
_diffrn_reflns_limit_h_max 8
_diffrn_reflns_limit_h_min -8
_diffrn_reflns_limit_k_max 21
_diffrn_reflns_limit_k_min -21
_diffrn_reflns_limit_l_max 20
_diffrn_reflns_limit_l_min -21
_diffrn_reflns_number 22293
_diffrn_reflns_point_group_measured_fraction_full 0.999
_diffrn_reflns_point_group_measured_fraction_max 0.998
_diffrn_reflns_theta_full 25.242
_diffrn_reflns_theta_max 26.475
_diffrn_reflns_theta_min 1.687
_diffrn_source 'fine-focus sealed tube'
_exptl_absorpt_coefficient_mu 9.461
_exptl_absorpt_correction_T_max 0.7454
_exptl_absorpt_correction_T_min 0.5469
_exptl_absorpt_correction_type multi-scan
_exptl_absorpt_process_details 'SADABS (Sheldrick,2016)'
_exptl_crystal_colour colorless
_exptl_crystal_density_diffrn 2.219
_exptl_crystal_description block
_exptl_crystal_F_000 1180
_exptl_crystal_size_max 0.280
_exptl_crystal_size_mid 0.120
_exptl_crystal_size_min 0.080
_refine_diff_density_max 0.795
_refine_diff_density_min -0.930
_refine_diff_density_rms 0.106
_refine_ls_extinction_method none
_refine_ls_goodness_of_fit_ref 1.031
_refine_ls_hydrogen_treatment constr
_refine_ls_matrix_type full
_refine_ls_number_parameters 224
_refine_ls_number_reflns 3866
_refine_ls_number_restraints 0
_refine_ls_restrained_S_all 1.031
_refine_ls_R_factor_all 0.0245
_refine_ls_R_factor_gt 0.0185
_refine_ls_shift/su_max 0.001
_refine_ls_shift/su_mean 0.000
_refine_ls_structure_factor_coef Fsqd
_refine_ls_weighting_details 'w=1/[\s^2^(Fo^2^)+(0.0178P)^2^+1.6510P] where P=(Fo^2^+2Fc^2^)/3'
_refine_ls_weighting_scheme calc
_refine_ls_wR_factor_gt 0.0392
_refine_ls_wR_factor_ref 0.0416
_reflns_Friedel_coverage 0.000
_reflns_number_gt 3349
_reflns_number_total 3866
_reflns_threshold_expression 'I > 2\s(I)'
_cod_data_source_file ja9b13168_si_003.cif
_cod_data_source_block ll125
_cod_original_sg_symbol_H-M 'P 21/c'
_cod_original_formula_sum 'C14 H22 As0.50 Au F6 N2 Sb0.50'
_cod_database_code 4134400
_shelx_shelxl_version_number 2018/3
_shelx_space_group_comment
;
The symmetry employed for this shelxl refinement is uniquely defined
by the following loop, which should always be used as a source of
symmetry information in preference to the above space-group names.
They are only intended as comments.
;
_shelx_estimated_absorpt_t_min 0.177
_shelx_estimated_absorpt_t_max 0.518

loop_
_space_group_symop_operation_xyz
'x, y, z'
'-x, y+1/2, -z+1/2'
'-x, -y, -z'
'x, -y-1/2, z-1/2'

loop_
_atom_site_label
_atom_site_type_symbol
_atom_site_fract_x
_atom_site_fract_y
_atom_site_fract_z
_atom_site_U_iso_or_equiv
_atom_site_adp_type
_atom_site_occupancy
_atom_site_site_symmetry_order
_atom_site_calc_flag
_atom_site_refinement_flags_posn
_atom_site_refinement_flags_adp
_atom_site_refinement_flags_occupancy
_atom_site_disorder_assembly
_atom_site_disorder_group
N1 N -1.1357(4) 0.49908(13) 0.31857(15) 0.0149(5) Uani 1 1 d . . . . .
N2 N -0.4435(4) 0.66173(14) 0.57815(14) 0.0146(5) Uani 1 1 d . . . . .
C1 C -1.0853(5) 0.50017(16) 0.38466(19) 0.0167(7) Uani 1 1 d . . . . .
C2 C -0.4665(4) 0.60286(17) 0.54973(17) 0.0140(6) Uani 1 1 d . . . . .
C3 C -1.1938(5) 0.49902(16) 0.23394(17) 0.0148(6) Uani 1 1 d . . . . .
H3A H -1.236425 0.552170 0.217617 0.018 Uiso 1 1 calc R U . . .
C4 C -1.3773(5) 0.44493(18) 0.21769(18) 0.0183(6) Uani 1 1 d . . . . .
H4A H -1.497135 0.462041 0.248046 0.022 Uiso 1 1 calc R U . . .
H4B H -1.339148 0.392359 0.235388 0.022 Uiso 1 1 calc R U . . .
C5 C -1.4371(5) 0.4446(2) 0.12832(18) 0.0237(7) Uani 1 1 d . . . . .
H5A H -1.487613 0.496218 0.112009 0.028 Uiso 1 1 calc R U . . .
H5B H -1.551532 0.407558 0.117578 0.028 Uiso 1 1 calc R U . . .
C6 C -1.2516(5) 0.42268(19) 0.07905(18) 0.0235(7) Uani 1 1 d . . . . .
H6A H -1.211211 0.368881 0.090862 0.028 Uiso 1 1 calc R U . . .
H6B H -1.292300 0.426223 0.021508 0.028 Uiso 1 1 calc R U . . .
C7 C -1.0659(5) 0.47546(19) 0.09779(17) 0.0206(7) Uani 1 1 d . . . . .
H7A H -0.946214 0.458170 0.067467 0.025 Uiso 1 1 calc R U . . .
H7B H -1.101526 0.528409 0.080596 0.025 Uiso 1 1 calc R U . . .
C8 C -1.0051(5) 0.47534(19) 0.18697(17) 0.0179(6) Uani 1 1 d . . . . .
H8A H -0.889219 0.511731 0.198044 0.021 Uiso 1 1 calc R U . . .
H8B H -0.958017 0.423417 0.203682 0.021 Uiso 1 1 calc R U . . .
C9 C -0.4003(5) 0.73757(16) 0.61294(18) 0.0179(6) Uani 1 1 d . . . . .
H9A H -0.524224 0.755180 0.641713 0.021 Uiso 1 1 calc R U . . .
C10 C -0.3602(5) 0.79368(17) 0.5456(2) 0.0226(7) Uani 1 1 d . . . . .
H10A H -0.356575 0.846576 0.567190 0.027 Uiso 1 1 calc R U . . .
H10B H -0.476461 0.790626 0.504948 0.027 Uiso 1 1 calc R U . . .
C11 C -0.1556(5) 0.7774(2) 0.50553(19) 0.0243(7) Uani 1 1 d . . . . .
H11A H -0.167156 0.728008 0.476390 0.029 Uiso 1 1 calc R U . . .
H11B H -0.130028 0.818342 0.466265 0.029 Uiso 1 1 calc R U . . .
C12 C 0.0271(5) 0.7735(2) 0.5666(2) 0.0249(7) Uani 1 1 d . . . . .
H12A H 0.047933 0.824439 0.591950 0.030 Uiso 1 1 calc R U . . .
H12B H 0.155277 0.760153 0.539277 0.030 Uiso 1 1 calc R U . . .
C13 C -0.0125(5) 0.71335(18) 0.63086(19) 0.0219(7) Uani 1 1 d . . . . .
H13A H 0.105444 0.713152 0.670889 0.026 Uiso 1 1 calc R U . . .
H13B H -0.021162 0.661817 0.606002 0.026 Uiso 1 1 calc R U . . .
C14 C -0.2148(5) 0.73011(18) 0.67264(18) 0.0214(7) Uani 1 1 d . . . . .
H14A H -0.241641 0.688111 0.710597 0.026 Uiso 1 1 calc R U . . .
H14B H -0.198813 0.778360 0.703519 0.026 Uiso 1 1 calc R U . . .
Au1 Au -0.500000 0.500000 0.500000 0.01171(5) Uani 1 2 d S . P . .
Au2 Au -1.000000 0.500000 0.500000 0.01322(5) Uani 1 2 d S . P . .
Sb1 Sb -0.3556(11) 0.3487(4) 0.6841(5) 0.0124(5) Uani 0.466(3) 1 d . . P A 1
As1 As -0.3346(16) 0.3434(6) 0.6828(7) 0.0124(5) Uani 0.534(3) 1 d . . P A 2
F1 F -0.0852(3) 0.34757(11) 0.72447(11) 0.0311(4) Uani 1 1 d . . . . .
F2 F -0.2568(3) 0.32459(12) 0.58680(11) 0.0384(5) Uani 1 1 d . . . . .
F3 F -0.3293(3) 0.44750(10) 0.66357(10) 0.0227(4) Uani 1 1 d . . . . .
F4 F -0.4361(3) 0.36920(10) 0.78128(11) 0.0291(5) Uani 1 1 d . . . . .
F5 F -0.3676(3) 0.24566(10) 0.70634(12) 0.0335(5) Uani 1 1 d . . . . .
F6 F -0.6089(3) 0.34735(12) 0.64400(13) 0.0376(5) Uani 1 1 d . . . . .

loop_
_atom_site_aniso_label
_atom_site_aniso_U_11
_atom_site_aniso_U_22
_atom_site_aniso_U_33
_atom_site_aniso_U_23
_atom_site_aniso_U_13
_atom_site_aniso_U_12
N1 0.0146(13) 0.0194(13) 0.0108(13) -0.0002(10) 0.0033(10) 0.0000(10)
N2 0.0124(12) 0.0157(14) 0.0157(12) -0.0011(10) 0.0016(10) -0.0023(10)
C1 0.0140(16) 0.0175(16) 0.0191(17) -0.0004(12) 0.0066(13) -0.0003(12)
C2 0.0129(15) 0.0173(16) 0.0119(14) 0.0013(12) 0.0013(11) -0.0010(12)
C3 0.0169(16) 0.0182(16) 0.0090(14) 0.0001(11) -0.0019(12) 0.0011(12)
C4 0.0133(15) 0.0213(16) 0.0204(16) -0.0038(13) 0.0011(12) -0.0010(12)
C5 0.0202(17) 0.0279(18) 0.0224(17) -0.0086(14) -0.0051(13) 0.0000(14)
C6 0.0280(18) 0.0254(18) 0.0165(16) -0.0061(13) -0.0045(14) -0.0017(14)
C7 0.0245(18) 0.0250(17) 0.0124(15) -0.0017(13) 0.0027(13) -0.0001(14)
C8 0.0160(16) 0.0266(17) 0.0110(14) -0.0031(13) 0.0019(12) -0.0002(13)
C9 0.0152(15) 0.0117(15) 0.0268(17) -0.0089(13) 0.0008(13) -0.0011(12)
C10 0.0174(16) 0.0118(15) 0.0381(19) 0.0007(14) -0.0040(14) 0.0005(12)
C11 0.0189(17) 0.0276(18) 0.0265(18) 0.0073(14) 0.0010(14) -0.0041(14)
C12 0.0108(16) 0.0292(18) 0.0348(19) -0.0017(15) 0.0023(14) -0.0037(14)
C13 0.0158(16) 0.0218(17) 0.0273(17) -0.0029(14) -0.0074(13) 0.0031(13)
C14 0.0231(17) 0.0207(16) 0.0202(16) -0.0061(13) -0.0034(13) -0.0026(13)
Au1 0.01252(9) 0.01046(9) 0.01217(8) -0.00057(6) 0.00080(6) -0.00228(6)
Au2 0.01314(9) 0.01773(9) 0.00896(8) -0.00059(6) 0.00241(6) -0.00024(6)
Sb1 0.0123(12) 0.0109(9) 0.0141(3) 0.0004(5) 0.0005(7) 0.0051(7)
As1 0.0123(12) 0.0109(9) 0.0141(3) 0.0004(5) 0.0005(7) 0.0051(7)
F1 0.0254(10) 0.0301(11) 0.0375(11) 0.0111(10) -0.0023(8) 0.0064(9)
F2 0.0512(14) 0.0387(13) 0.0253(11) -0.0043(9) 0.0007(10) 0.0187(10)
F3 0.0237(10) 0.0269(10) 0.0177(9) 0.0052(8) 0.0016(8) 0.0013(8)
F4 0.0438(12) 0.0222(10) 0.0222(10) 0.0064(8) 0.0111(9) 0.0019(9)
F5 0.0449(13) 0.0162(10) 0.0392(12) 0.0022(8) -0.0009(10) -0.0002(9)
F6 0.0251(11) 0.0321(11) 0.0546(13) -0.0016(11) -0.0073(10) -0.0048(9)

loop_
_atom_type_symbol
_atom_type_description
_atom_type_scat_dispersion_real
_atom_type_scat_dispersion_imag
_atom_type_scat_source
C C 0.0033 0.0016 'International Tables Vol C Tables 4.2.6.8 and 6.1.1.4'
H H 0.0000 0.0000 'International Tables Vol C Tables 4.2.6.8 and 6.1.1.4'
N N 0.0061 0.0033 'International Tables Vol C Tables 4.2.6.8 and 6.1.1.4'
F F 0.0171 0.0103 'International Tables Vol C Tables 4.2.6.8 and 6.1.1.4'
As As 0.0499 2.0058 'International Tables Vol C Tables 4.2.6.8 and 6.1.1.4'
Sb Sb -0.5866 1.5461 'International Tables Vol C Tables 4.2.6.8 and 6.1.1.4'
Au Au -2.0133 8.8022 'International Tables Vol C Tables 4.2.6.8 and 6.1.1.4'

loop_
_geom_angle_atom_site_label_1
_geom_angle_atom_site_label_2
_geom_angle_atom_site_label_3
_geom_angle
_geom_angle_site_symmetry_1
_geom_angle_site_symmetry_3
_geom_angle_publ_flag
C1 N1 C3 178.1(3) . . ?
C2 N2 C9 176.3(3) . . ?
N1 C1 Au2 178.8(3) . . ?
N2 C2 Au1 178.7(3) . . ?
N1 C3 C4 109.7(2) . . ?
N1 C3 C8 109.1(2) . . ?
C4 C3 C8 111.6(2) . . ?
N1 C3 H3A 108.8 . . ?
C4 C3 H3A 108.8 . . ?
C8 C3 H3A 108.8 . . ?
C3 C4 C5 109.6(3) . . ?
C3 C4 H4A 109.8 . . ?
C5 C4 H4A 109.8 . . ?
C3 C4 H4B 109.8 . . ?
C5 C4 H4B 109.8 . . ?
H4A C4 H4B 108.2 . . ?
C4 C5 C6 111.2(3) . . ?
C4 C5 H5A 109.4 . . ?
C6 C5 H5A 109.4 . . ?
C4 C5 H5B 109.4 . . ?
C6 C5 H5B 109.4 . . ?
H5A C5 H5B 108.0 . . ?
C7 C6 C5 111.2(3) . . ?
C7 C6 H6A 109.4 . . ?
C5 C6 H6A 109.4 . . ?
C7 C6 H6B 109.4 . . ?
C5 C6 H6B 109.4 . . ?
H6A C6 H6B 108.0 . . ?
C8 C7 C6 111.3(3) . . ?
C8 C7 H7A 109.4 . . ?
C6 C7 H7A 109.4 . . ?
C8 C7 H7B 109.4 . . ?
C6 C7 H7B 109.4 . . ?
H7A C7 H7B 108.0 . . ?
C7 C8 C3 109.2(2) . . ?
C7 C8 H8A 109.8 . . ?
C3 C8 H8A 109.8 . . ?
C7 C8 H8B 109.8 . . ?
C3 C8 H8B 109.8 . . ?
H8A C8 H8B 108.3 . . ?
N2 C9 C10 108.6(2) . . ?
N2 C9 C14 108.2(2) . . ?
C10 C9 C14 112.7(3) . . ?
N2 C9 H9A 109.1 . . ?
C10 C9 H9A 109.1 . . ?
C14 C9 H9A 109.1 . . ?
C9 C10 C11 112.6(2) . . ?
C9 C10 H10A 109.1 . . ?
C11 C10 H10A 109.1 . . ?
C9 C10 H10B 109.1 . . ?
C11 C10 H10B 109.1 . . ?
H10A C10 H10B 107.8 . . ?
C12 C11 C10 111.5(3) . . ?
C12 C11 H11A 109.3 . . ?
C10 C11 H11A 109.3 . . ?
C12 C11 H11B 109.3 . . ?
C10 C11 H11B 109.3 . . ?
H11A C11 H11B 108.0 . . ?
C11 C12 C13 110.7(3) . . ?
C11 C12 H12A 109.5 . . ?
C13 C12 H12A 109.5 . . ?
C11 C12 H12B 109.5 . . ?
C13 C12 H12B 109.5 . . ?
H12A C12 H12B 108.1 . . ?
C12 C13 C14 111.3(3) . . ?
C12 C13 H13A 109.4 . . ?
C14 C13 H13A 109.4 . . ?
C12 C13 H13B 109.4 . . ?
C14 C13 H13B 109.4 . . ?
H13A C13 H13B 108.0 . . ?
C9 C14 C13 111.8(3) . . ?
C9 C14 H14A 109.3 . . ?
C13 C14 H14A 109.3 . . ?
C9 C14 H14B 109.3 . . ?
C13 C14 H14B 109.3 . . ?
H14A C14 H14B 107.9 . . ?
C2 Au1 C2 180.0 3_466 . ?
C2 Au1 Au2 95.12(8) 3_466 1_655 ?
C2 Au1 Au2 84.88(8) . 1_655 ?
C2 Au1 Au2 84.88(8) 3_466 . ?
C2 Au1 Au2 95.12(8) . . ?
Au2 Au1 Au2 180.0 1_655 . ?
C1 Au2 C1 180.00(17) . 3_366 ?
C1 Au2 Au1 76.62(9) . 1_455 ?
C1 Au2 Au1 103.38(9) 3_366 1_455 ?
C1 Au2 Au1 103.38(9) . . ?
C1 Au2 Au1 76.62(9) 3_366 . ?
Au1 Au2 Au1 180.0 1_455 . ?
F6 Sb1 F3 91.9(4) . . ?
F6 Sb1 F4 92.8(4) . . ?
F3 Sb1 F4 91.0(4) . . ?
F6 Sb1 F2 90.6(4) . . ?
F3 Sb1 F2 90.5(4) . . ?
F4 Sb1 F2 176.2(5) . . ?
F6 Sb1 F5 91.0(4) . . ?
F3 Sb1 F5 176.9(5) . . ?
F4 Sb1 F5 89.6(4) . . ?
F2 Sb1 F5 88.7(3) . . ?
F6 Sb1 F1 178.2(5) . . ?
F3 Sb1 F1 89.1(4) . . ?
F4 Sb1 F1 88.7(4) . . ?
F2 Sb1 F1 87.9(3) . . ?
F5 Sb1 F1 87.9(3) . . ?
F1 As1 F2 94.6(5) . . ?
F1 As1 F5 94.0(5) . . ?
F2 As1 F5 93.9(5) . . ?
F1 As1 F3 90.3(5) . . ?
F2 As1 F3 90.9(5) . . ?
F5 As1 F3 173.3(6) . . ?
F1 As1 F6 174.4(7) . . ?
F2 As1 F6 89.6(5) . . ?
F5 As1 F6 89.5(5) . . ?
F3 As1 F6 85.8(4) . . ?
F1 As1 F4 89.4(5) . . ?
F2 As1 F4 174.8(6) . . ?
F5 As1 F4 89.1(5) . . ?
F3 As1 F4 85.9(4) . . ?
F6 As1 F4 86.2(4) . . ?

loop_
_geom_bond_atom_site_label_1
_geom_bond_atom_site_label_2
_geom_bond_distance
_geom_bond_site_symmetry_2
_geom_bond_publ_flag
N1 C1 1.141(4) . ?
N1 C3 1.451(4) . ?
N2 C2 1.137(4) . ?
N2 C9 1.465(4) . ?
C1 Au2 1.986(3) . ?
C2 Au1 1.984(3) . ?
C3 C4 1.526(4) . ?
C3 C8 1.535(4) . ?
C3 H3A 1.0000 . ?
C4 C5 1.530(4) . ?
C4 H4A 0.9900 . ?
C4 H4B 0.9900 . ?
C5 C6 1.532(4) . ?
C5 H5A 0.9900 . ?
C5 H5B 0.9900 . ?
C6 C7 1.529(4) . ?
C6 H6A 0.9900 . ?
C6 H6B 0.9900 . ?
C7 C8 1.528(4) . ?
C7 H7A 0.9900 . ?
C7 H7B 0.9900 . ?
C8 H8A 0.9900 . ?
C8 H8B 0.9900 . ?
C9 C10 1.525(4) . ?
C9 C14 1.528(4) . ?
C9 H9A 1.0000 . ?
C10 C11 1.533(4) . ?
C10 H10A 0.9900 . ?
C10 H10B 0.9900 . ?
C11 C12 1.525(4) . ?
C11 H11A 0.9900 . ?
C11 H11B 0.9900 . ?
C12 C13 1.533(4) . ?
C12 H12A 0.9900 . ?
C12 H12B 0.9900 . ?
C13 C14 1.536(4) . ?
C13 H13A 0.9900 . ?
C13 H13B 0.9900 . ?
C14 H14A 0.9900 . ?
C14 H14B 0.9900 . ?
Au1 Au2 3.2201(4) 1_655 ?
Au1 Au2 3.2201(4) . ?
Sb1 F6 1.736(8) . ?
Sb1 F3 1.765(8) . ?
Sb1 F4 1.769(8) . ?
Sb1 F2 1.828(8) . ?
Sb1 F5 1.835(8) . ?
Sb1 F1 1.839(8) . ?
As1 F1 1.723(11) . ?
As1 F2 1.740(11) . ?
As1 F5 1.763(11) . ?
As1 F3 1.842(11) . ?
As1 F6 1.856(10) . ?
As1 F4 1.859(11) . ?
